data_1571460
loop_
_publ_author_name
'Seo, W. T. Michael'
'Riffel, Madeline N.'
'Oliver, Allen G.'
'Tsui, Emily Y.'

_publ_section_title
;
 Metal-cation-induced shifts in thiolate redox and reduced sulfur
 speciation.
;
_journal_issue 19
_journal_name_full 'Chemical science'
_journal_page_first 7332
_journal_page_last 7341
_journal_paper_doi 10.1039/d4sc01025f
_journal_volume 15
_journal_year 2024
_chemical_absolute_configuration ad
_chemical_formula_moiety 'C28 H28 S4 Zn, 2(C8 H20 N)'
_chemical_formula_sum 'C44 H68 N2 S4 Zn'
_chemical_formula_weight 818.61
_space_group_crystal_system tetragonal
_space_group_IT_number 96
_space_group_name_Hall 'P 4nw 2abw'
_space_group_name_H-M_alt 'P 43 21 2'
_atom_sites_solution_hydrogens geom
_atom_sites_solution_primary dual
_atom_sites_solution_secondary difmap
_audit_creation_method
;FinalCif V131 by Daniel Kratzert, Freiburg 2024, 
https://dkratzert.de/finalcif.html
;
_audit_update_record
;
2024-02-12 deposited with the CCDC.	2024-04-11 downloaded from the CCDC.
;
_cell_angle_alpha 90
_cell_angle_beta 90
_cell_angle_gamma 90
_cell_formula_units_Z 4
_cell_length_a 15.6496(8)
_cell_length_b 15.6496(8)
_cell_length_c 18.1435(13)
_cell_measurement_reflns_used 9903
_cell_measurement_temperature 120(2)
_cell_measurement_theta_max 26.2205
_cell_measurement_theta_min 2.594
_cell_volume 4443.5(5)
_computing_cell_refinement 'Bruker SAINT (Bruker, 2021)'
_computing_data_collection 'Bruker APEX-4 (Bruker, 2021)'
_computing_data_reduction 'Bruker SAINT (Bruker, 2021)'
_computing_molecular_graphics 'Mercury (Macrae et al., 2020)'
_computing_publication_material 'FinalCIF (Kratzert, 2023)/CIFTAB (Sheldrick, 2008)'
_computing_structure_refinement 'SHELXL-2019/2 (Sheldrick, 2015b)'
_computing_structure_solution 'SHELXT-2018/2 (Sheldrick, 2015a)'
_diffrn_ambient_environment N~2~
_diffrn_ambient_temperature 120(2)
_diffrn_detector 'CCD Area Detector'
_diffrn_detector_area_resol_mean 8.33
_diffrn_detector_type 'Bruker APEX-II'
_diffrn_measured_fraction_theta_full 1.000
_diffrn_measured_fraction_theta_max 0.999
_diffrn_measurement_device 'three-circle diffractometer'
_diffrn_measurement_device_type 'Bruker D8'
_diffrn_measurement_method 'combination of \w and \f-scans'
_diffrn_measurement_specimen_support 'MiTeGen micromount'
_diffrn_radiation_monochromator 'Bruker TRIUMPH curved-graphite'
_diffrn_radiation_type MoK\a
_diffrn_radiation_wavelength 0.71073
_diffrn_reflns_av_R_equivalents 0.0345
_diffrn_reflns_av_unetI/netI 0.0224
_diffrn_reflns_Laue_measured_fraction_full 1.000
_diffrn_reflns_Laue_measured_fraction_max 0.999
_diffrn_reflns_limit_h_max 20
_diffrn_reflns_limit_h_min -20
_diffrn_reflns_limit_k_max 20
_diffrn_reflns_limit_k_min -20
_diffrn_reflns_limit_l_max 23
_diffrn_reflns_limit_l_min -22
_diffrn_reflns_number 64360
_diffrn_reflns_point_group_measured_fraction_full 1.000
_diffrn_reflns_point_group_measured_fraction_max 0.999
_diffrn_reflns_theta_full 25.242
_diffrn_reflns_theta_max 27.499
_diffrn_reflns_theta_min 1.718
_diffrn_source 'fine-focus sealed tube'
_diffrn_source_current 35.0
_diffrn_source_type Siemens
_diffrn_source_voltage 50.0
_exptl_absorpt_coefficient_mu 0.772
_exptl_absorpt_correction_T_max 0.7868
_exptl_absorpt_correction_T_min 0.6632
_exptl_absorpt_correction_type numerical
_exptl_absorpt_process_details
;
 SADABS 2016/2: Krause, L., Herbst-Irmer, R., Sheldrick G.M. & Stalke D.,
 J. Appl. Cryst. 48 (2015) 3-10
;
_exptl_crystal_colour colourless
_exptl_crystal_density_diffrn 1.224
_exptl_crystal_description prism
_exptl_crystal_F_000 1760
_exptl_crystal_size_max 0.578
_exptl_crystal_size_mid 0.262
_exptl_crystal_size_min 0.236
_refine_diff_density_max 0.392
_refine_diff_density_min -0.367
_refine_diff_density_rms 0.049
_refine_ls_abs_structure_details
;
 Flack x determined using 1825 quotients [(I+)-(I-)]/[(I+)+(I-)]
 (Parsons, Flack and Wagner, Acta Cryst. B69 (2013) 249-259).
;
_refine_ls_abs_structure_Flack 0.010(3)
_refine_ls_extinction_method none
_refine_ls_goodness_of_fit_ref 1.076
_refine_ls_hydrogen_treatment constr
_refine_ls_matrix_type full
_refine_ls_number_parameters 322
_refine_ls_number_reflns 5113
_refine_ls_number_restraints 0
_refine_ls_restrained_S_all 1.076
_refine_ls_R_factor_all 0.0513
_refine_ls_R_factor_gt 0.0445
_refine_ls_shift/su_max 0.006
_refine_ls_shift/su_mean 0.000
_refine_ls_structure_factor_coef Fsqd
_refine_ls_weighting_details 'w=1/[\s^2^(Fo^2^)+(0.0280P)^2^+3.9134P] where P=(Fo^2^+2Fc^2^)/3'
_refine_ls_weighting_scheme calc
_refine_ls_wR_factor_gt 0.0970
_refine_ls_wR_factor_ref 0.1018
_reflns_Friedel_coverage 0.735
_reflns_Friedel_fraction_full 1.000
_reflns_Friedel_fraction_max 0.999
_reflns_number_gt 4662
_reflns_number_total 5113
_reflns_threshold_expression 'I > 2\s(I)'
_cod_data_source_file d4sc01025f2.cif
_cod_data_source_block ms041165
_cod_depositor_comments 'Adding full bibliography for 1571460.cif.'
_cod_original_cell_volume 4443.5(6)
_cod_database_code 1571460
_shelx_shelxl_version_number 2019/3
_shelx_space_group_comment
;
The symmetry employed for this shelxl refinement is uniquely defined
by the following loop, which should always be used as a source of
symmetry information in preference to the above space-group names.
They are only intended as comments.
;
_shelx_estimated_absorpt_t_min 0.664
_shelx_estimated_absorpt_t_max 0.839

loop_
_space_group_symop_operation_xyz
'x, y, z'
'-x, -y, z+1/2'
'-y+1/2, x+1/2, z+3/4'
'y+1/2, -x+1/2, z+1/4'
'-x+1/2, y+1/2, -z+3/4'
'x+1/2, -y+1/2, -z+1/4'
'y, x, -z'
'-y, -x, -z+1/2'

loop_
_atom_site_label
_atom_site_type_symbol
_atom_site_fract_x
_atom_site_fract_y
_atom_site_fract_z
_atom_site_U_iso_or_equiv
_atom_site_adp_type
_atom_site_occupancy
_atom_site_site_symmetry_order
_atom_site_calc_flag
_atom_site_refinement_flags_posn
_atom_site_refinement_flags_adp
_atom_site_refinement_flags_occupancy
_atom_site_disorder_assembly
_atom_site_disorder_group
Zn1 Zn 0.96053(3) -0.03947(3) 0.500000 0.04457(19) Uani 1 2 d S T P . .
S1 S 0.93035(8) 0.10652(7) 0.49083(7) 0.0629(4) Uani 1 1 d . . . . .
S2 S 0.89834(8) -0.09409(6) 0.60801(5) 0.0492(3) Uani 1 1 d . . . . .
C1 C 0.9792(3) 0.1600(3) 0.5647(3) 0.0558(13) Uani 1 1 d . . . . .
C2 C 1.0091(2) 0.1202(2) 0.6281(2) 0.0426(9) Uani 1 1 d . . . . .
H2 H 1.006101 0.059676 0.631589 0.051 Uiso 1 1 calc R U . . .
C3 C 1.0432(3) 0.1663(3) 0.6864(3) 0.0513(11) Uani 1 1 d . . . . .
H3 H 1.062869 0.136886 0.728888 0.062 Uiso 1 1 calc R U . . .
C4 C 1.0491(3) 0.2547(3) 0.6836(4) 0.0702(16) Uani 1 1 d . . . . .
C5 C 1.0208(4) 0.2940(3) 0.6206(5) 0.100(3) Uani 1 1 d . . . . .
H5 H 1.025220 0.354425 0.616911 0.120 Uiso 1 1 calc R U . . .
C6 C 0.9866(4) 0.2496(3) 0.5630(4) 0.093(2) Uani 1 1 d . . . . .
H6 H 0.967393 0.279812 0.520729 0.112 Uiso 1 1 calc R U . . .
C7 C 1.0856(4) 0.3045(3) 0.7474(4) 0.095(2) Uani 1 1 d . . . . .
H7A H 1.090257 0.267208 0.790612 0.142 Uiso 1 1 calc R U . . .
H7B H 1.047991 0.352752 0.758885 0.142 Uiso 1 1 calc R U . . .
H7C H 1.142442 0.325986 0.734189 0.142 Uiso 1 1 calc R U . . .
C8 C 0.9115(3) -0.2055(3) 0.6075(2) 0.0434(9) Uani 1 1 d . . . . .
C9 C 0.9567(3) -0.2498(3) 0.5546(3) 0.0485(10) Uani 1 1 d . . . . .
H9 H 0.981545 -0.219318 0.514715 0.058 Uiso 1 1 calc R U . . .
C10 C 0.9667(3) -0.3370(3) 0.5583(3) 0.0638(14) Uani 1 1 d . . . . .
H10 H 0.997730 -0.365336 0.520529 0.077 Uiso 1 1 calc R U . . .
C11 C 0.9335(4) -0.3838(3) 0.6146(4) 0.0843(19) Uani 1 1 d . . . . .
C12 C 0.8876(5) -0.3408(4) 0.6665(4) 0.095(2) Uani 1 1 d . . . . .
H12 H 0.862433 -0.371992 0.705752 0.114 Uiso 1 1 calc R U . . .
C13 C 0.8765(4) -0.2530(3) 0.6639(3) 0.0639(13) Uani 1 1 d . . . . .
H13 H 0.844498 -0.225277 0.701447 0.077 Uiso 1 1 calc R U . . .
C14 C 0.9493(6) -0.4798(4) 0.6192(6) 0.143(4) Uani 1 1 d . . . . .
H14A H 0.955607 -0.503156 0.569338 0.215 Uiso 1 1 calc R U . . .
H14B H 0.900882 -0.507385 0.643760 0.215 Uiso 1 1 calc R U . . .
H14C H 1.001662 -0.490548 0.647336 0.215 Uiso 1 1 calc R U . . .
N1 N 0.8352(19) 0.175(2) 0.243(2) 0.040(4) Uani 0.5 1 d . . P A -1
C19 C 0.8615(6) 0.2085(7) 0.1778(5) 0.058(3) Uani 0.5 1 d . . P A -1
H19A H 0.832490 0.176695 0.137842 0.070 Uiso 0.5 1 calc R U P A -1
H19B H 0.923476 0.197039 0.172970 0.070 Uiso 0.5 1 calc R U P A -1
C20 C 0.8483(10) 0.2986(12) 0.1645(11) 0.047(5) Uani 0.5 1 d . . P A -1
H20A H 0.865741 0.312509 0.114021 0.071 Uiso 0.5 1 calc R U P A -1
H20B H 0.882493 0.331935 0.199405 0.071 Uiso 0.5 1 calc R U P A -1
H20C H 0.787679 0.312364 0.170998 0.071 Uiso 0.5 1 calc R U P A -1
C21 C 0.8826(6) 0.2256(7) 0.3151(6) 0.060(3) Uani 0.5 1 d . . P A -1
H21A H 0.861869 0.285312 0.316527 0.072 Uiso 0.5 1 calc R U P A -1
H21B H 0.864185 0.197502 0.361362 0.072 Uiso 0.5 1 calc R U P A -1
C22 C 0.9768(8) 0.2265(10) 0.3128(9) 0.074(4) Uani 0.5 1 d . . P A -1
H22A H 0.998736 0.258923 0.354995 0.110 Uiso 0.5 1 calc R U P A -1
H22B H 0.995945 0.253420 0.266951 0.110 Uiso 0.5 1 calc R U P A -1
H22C H 0.998345 0.167744 0.315061 0.110 Uiso 0.5 1 calc R U P A -1
C23 C 0.7417(4) 0.1922(5) 0.2641(4) 0.0378(17) Uani 0.5 1 d . . P A -1
H23A H 0.736728 0.254572 0.271830 0.045 Uiso 0.5 1 calc R U P A -1
H23B H 0.706893 0.178446 0.220096 0.045 Uiso 0.5 1 calc R U P A -1
C24 C 0.699(2) 0.1502(16) 0.3286(13) 0.080(8) Uani 0.5 1 d . . P A -1
H24A H 0.638952 0.169082 0.331145 0.120 Uiso 0.5 1 calc R U P A -1
H24B H 0.728196 0.166065 0.374129 0.120 Uiso 0.5 1 calc R U P A -1
H24C H 0.700415 0.087975 0.322467 0.120 Uiso 0.5 1 calc R U P A -1
C25 C 0.8600(6) 0.0839(6) 0.2599(8) 0.069(3) Uani 0.5 1 d . . P A -1
H25A H 0.922786 0.077564 0.255720 0.083 Uiso 0.5 1 calc R U P A -1
H25B H 0.843346 0.069739 0.311056 0.083 Uiso 0.5 1 calc R U P A -1
C26 C 0.8187(11) 0.0257(10) 0.2096(8) 0.078(4) Uani 0.5 1 d . . P A -1
H26A H 0.841113 -0.032132 0.217240 0.116 Uiso 0.5 1 calc R U P A -1
H26B H 0.829965 0.043625 0.158779 0.116 Uiso 0.5 1 calc R U P A -1
H26C H 0.756974 0.025964 0.218647 0.116 Uiso 0.5 1 calc R U P A -1
N2 N 0.7813(6) 0.2369(6) 0.7718(5) 0.059(2) Uani 0.5 1 d . . P B -1
C27 C 0.7199(10) 0.1801(8) 0.8155(10) 0.121(7) Uani 0.5 1 d . . P B -1
H27A H 0.748242 0.125108 0.826984 0.146 Uiso 0.5 1 calc R U P B -1
H27B H 0.668717 0.167811 0.785277 0.146 Uiso 0.5 1 calc R U P B -1
C28 C 0.6925(9) 0.2245(9) 0.8882(10) 0.105(6) Uani 0.5 1 d . . P B -1
H28A H 0.662553 0.183309 0.919689 0.157 Uiso 0.5 1 calc R U P B -1
H28B H 0.654352 0.272386 0.876950 0.157 Uiso 0.5 1 calc R U P B -1
H28C H 0.743257 0.245762 0.913991 0.157 Uiso 0.5 1 calc R U P B -1
C29 C 0.8176(8) 0.1722(12) 0.7119(8) 0.109(6) Uani 0.5 1 d . . P B -1
H29A H 0.854806 0.205797 0.678591 0.130 Uiso 0.5 1 calc R U P B -1
H29B H 0.855168 0.131625 0.738320 0.130 Uiso 0.5 1 calc R U P B -1
C30 C 0.7667(10) 0.1259(9) 0.6693(8) 0.072(3) Uani 0.5 1 d . . P B -1
H30A H 0.768298 0.148202 0.618827 0.108 Uiso 0.5 1 calc R U P B -1
H30B H 0.708043 0.128833 0.688108 0.108 Uiso 0.5 1 calc R U P B -1
H30C H 0.785994 0.066303 0.669392 0.108 Uiso 0.5 1 calc R U P B -1
C31 C 0.7174(13) 0.2943(17) 0.726(3) 0.23(3) Uani 0.5 1 d . . P B -1
H31A H 0.677925 0.255897 0.699661 0.277 Uiso 0.5 1 calc R U P B -1
H31B H 0.682709 0.327396 0.762017 0.277 Uiso 0.5 1 calc R U P B -1
C32 C 0.7516(10) 0.3519(10) 0.6754(12) 0.125(7) Uani 0.5 1 d . . P B -1
H32A H 0.714400 0.402099 0.671866 0.187 Uiso 0.5 1 calc R U P B -1
H32B H 0.755582 0.324242 0.627050 0.187 Uiso 0.5 1 calc R U P B -1
H32C H 0.808648 0.369600 0.691504 0.187 Uiso 0.5 1 calc R U P B -1
C33 C 0.8455(10) 0.2783(11) 0.8127(13) 0.127(8) Uani 0.5 1 d . . P B -1
H33A H 0.816089 0.320986 0.844007 0.153 Uiso 0.5 1 calc R U P B -1
H33B H 0.880066 0.311049 0.776774 0.153 Uiso 0.5 1 calc R U P B -1
C34 C 0.9073(9) 0.2332(13) 0.8614(8) 0.106(7) Uani 0.5 1 d . . P B -1
H34A H 0.949796 0.274047 0.879718 0.159 Uiso 0.5 1 calc R U P B -1
H34B H 0.936104 0.188072 0.833445 0.159 Uiso 0.5 1 calc R U P B -1
H34C H 0.876701 0.207904 0.903173 0.159 Uiso 0.5 1 calc R U P B -1

loop_
_atom_site_aniso_label
_atom_site_aniso_U_11
_atom_site_aniso_U_22
_atom_site_aniso_U_33
_atom_site_aniso_U_23
_atom_site_aniso_U_13
_atom_site_aniso_U_12
Zn1 0.0465(2) 0.0465(2) 0.0406(3) 0.0158(2) -0.0158(2) -0.0124(3)
S1 0.0658(7) 0.0518(6) 0.0711(8) 0.0293(6) -0.0379(6) -0.0109(5)
S2 0.0773(8) 0.0335(5) 0.0369(5) 0.0059(4) -0.0049(5) -0.0093(4)
C1 0.043(2) 0.031(2) 0.093(4) 0.021(2) -0.024(2) -0.0041(16)
C2 0.0354(18) 0.0271(17) 0.065(3) 0.0031(17) -0.0145(17) -0.0018(14)
C3 0.039(2) 0.036(2) 0.079(3) -0.005(2) -0.016(2) -0.0012(17)
C4 0.043(3) 0.035(2) 0.133(5) -0.018(3) -0.027(3) 0.0018(19)
C5 0.079(4) 0.023(2) 0.199(8) 0.001(3) -0.060(5) 0.000(2)
C6 0.074(4) 0.041(3) 0.163(7) 0.038(3) -0.061(4) -0.003(2)
C7 0.062(3) 0.059(3) 0.163(6) -0.050(4) -0.031(4) -0.005(2)
C8 0.043(2) 0.0390(19) 0.049(2) 0.0088(17) -0.0145(18) -0.0122(17)
C9 0.036(2) 0.040(2) 0.069(3) 0.005(2) -0.008(2) -0.0022(17)
C10 0.037(2) 0.043(2) 0.112(4) -0.002(3) -0.007(3) 0.003(2)
C11 0.078(4) 0.039(3) 0.136(6) 0.020(3) 0.002(4) 0.003(3)
C12 0.122(6) 0.047(3) 0.118(5) 0.038(3) 0.026(5) -0.016(3)
C13 0.075(3) 0.043(2) 0.074(3) 0.013(2) 0.011(3) -0.012(2)
C14 0.148(8) 0.040(3) 0.242(11) 0.037(5) 0.034(8) 0.015(4)
N1 0.036(6) 0.052(9) 0.032(12) 0.028(5) 0.024(6) 0.017(6)
C19 0.047(5) 0.071(6) 0.056(6) 0.017(5) 0.015(4) 0.021(5)
C20 0.043(8) 0.043(8) 0.055(10) 0.016(7) 0.031(7) 0.007(6)
C21 0.042(5) 0.073(6) 0.066(6) 0.013(5) -0.015(4) -0.003(5)
C22 0.033(5) 0.105(12) 0.083(11) 0.011(8) -0.011(6) 0.001(7)
C23 0.026(3) 0.049(4) 0.039(4) -0.002(3) 0.002(3) 0.010(3)
C24 0.090(18) 0.101(17) 0.049(10) -0.030(9) 0.002(9) 0.017(12)
C25 0.055(5) 0.048(5) 0.104(8) 0.009(6) 0.010(6) 0.023(4)
C26 0.108(13) 0.059(8) 0.065(9) -0.013(6) -0.003(8) 0.020(8)
N2 0.057(5) 0.046(5) 0.076(7) 0.000(4) -0.001(4) 0.020(4)
C27 0.106(11) 0.060(7) 0.198(18) -0.032(9) 0.098(12) -0.004(7)
C28 0.070(8) 0.067(8) 0.178(16) -0.061(10) 0.067(10) -0.017(6)
C29 0.049(7) 0.152(15) 0.124(12) 0.073(12) 0.028(8) 0.039(8)
C30 0.080(9) 0.059(9) 0.077(9) -0.008(6) -0.001(7) 0.013(7)
C31 0.043(9) 0.099(13) 0.55(8) 0.12(2) -0.04(2) 0.026(8)
C32 0.083(10) 0.073(10) 0.22(2) 0.043(12) -0.035(12) 0.022(8)
C33 0.056(8) 0.068(9) 0.26(3) 0.024(13) 0.039(12) 0.004(7)
C34 0.045(7) 0.21(2) 0.066(9) -0.026(10) -0.004(6) 0.018(9)

loop_
_atom_type_symbol
_atom_type_description
_atom_type_scat_dispersion_real
_atom_type_scat_dispersion_imag
_atom_type_scat_source
C C 0.0033 0.0016 'International Tables Vol C Tables 4.2.6.8 and 6.1.1.4'
H H 0.0000 0.0000 'International Tables Vol C Tables 4.2.6.8 and 6.1.1.4'
N N 0.0061 0.0033 'International Tables Vol C Tables 4.2.6.8 and 6.1.1.4'
S S 0.1246 0.1234 'International Tables Vol C Tables 4.2.6.8 and 6.1.1.4'
Zn Zn 0.2839 1.4301 'International Tables Vol C Tables 4.2.6.8 and 6.1.1.4'

loop_
_geom_angle_atom_site_label_1
_geom_angle_atom_site_label_2
_geom_angle_atom_site_label_3
_geom_angle
_geom_angle_site_symmetry_1
_geom_angle_site_symmetry_3
_geom_angle_publ_flag
S1 Zn1 S1 113.55(6) 7_646 . ?
S1 Zn1 S2 109.33(5) 7_646 7_646 ?
S1 Zn1 S2 105.78(4) . 7_646 ?
S1 Zn1 S2 105.78(4) 7_646 . ?
S1 Zn1 S2 109.33(5) . . ?
S2 Zn1 S2 113.23(5) 7_646 . ?
C1 S1 Zn1 108.86(13) . . ?
C8 S2 Zn1 107.95(15) . . ?
C2 C1 C6 116.0(5) . . ?
C2 C1 S1 124.4(3) . . ?
C6 C1 S1 119.6(4) . . ?
C3 C2 C1 121.8(4) . . ?
C3 C2 H2 119.1 . . ?
C1 C2 H2 119.1 . . ?
C4 C3 C2 121.2(5) . . ?
C4 C3 H3 119.4 . . ?
C2 C3 H3 119.4 . . ?
C5 C4 C3 117.1(5) . . ?
C5 C4 C7 122.0(5) . . ?
C3 C4 C7 120.9(6) . . ?
C6 C5 C4 122.4(5) . . ?
C6 C5 H5 118.8 . . ?
C4 C5 H5 118.8 . . ?
C5 C6 C1 121.5(5) . . ?
C5 C6 H6 119.2 . . ?
C1 C6 H6 119.2 . . ?
C4 C7 H7A 109.5 . . ?
C4 C7 H7B 109.5 . . ?
H7A C7 H7B 109.5 . . ?
C4 C7 H7C 109.5 . . ?
H7A C7 H7C 109.5 . . ?
H7B C7 H7C 109.5 . . ?
C9 C8 C13 116.7(4) . . ?
C9 C8 S2 124.3(3) . . ?
C13 C8 S2 119.0(4) . . ?
C10 C9 C8 121.5(5) . . ?
C10 C9 H9 119.2 . . ?
C8 C9 H9 119.2 . . ?
C11 C10 C9 121.9(5) . . ?
C11 C10 H10 119.1 . . ?
C9 C10 H10 119.1 . . ?
C10 C11 C12 117.0(5) . . ?
C10 C11 C14 120.7(7) . . ?
C12 C11 C14 122.4(7) . . ?
C11 C12 C13 122.3(6) . . ?
C11 C12 H12 118.9 . . ?
C13 C12 H12 118.9 . . ?
C8 C13 C12 120.6(6) . . ?
C8 C13 H13 119.7 . . ?
C12 C13 H13 119.7 . . ?
C11 C14 H14A 109.5 . . ?
C11 C14 H14B 109.5 . . ?
H14A C14 H14B 109.5 . . ?
C11 C14 H14C 109.5 . . ?
H14A C14 H14C 109.5 . . ?
H14B C14 H14C 109.5 . . ?
C19 N1 C25 117.8(18) . . ?
C19 N1 C23 115.9(16) . . ?
C25 N1 C23 111(2) . . ?
C19 N1 C21 111(3) . . ?
C25 N1 C21 99.9(19) . . ?
C23 N1 C21 98.1(18) . . ?
N1 C19 C20 118.8(15) . . ?
N1 C19 H19A 107.6 . . ?
C20 C19 H19A 107.6 . . ?
N1 C19 H19B 107.6 . . ?
C20 C19 H19B 107.6 . . ?
H19A C19 H19B 107.1 . . ?
C19 C20 H20A 109.5 . . ?
C19 C20 H20B 109.5 . . ?
H20A C20 H20B 109.5 . . ?
C19 C20 H20C 109.5 . . ?
H20A C20 H20C 109.5 . . ?
H20B C20 H20C 109.5 . . ?
C22 C21 N1 114.7(11) . . ?
C22 C21 H21A 108.6 . . ?
N1 C21 H21A 108.6 . . ?
C22 C21 H21B 108.6 . . ?
N1 C21 H21B 108.6 . . ?
H21A C21 H21B 107.6 . . ?
C21 C22 H22A 109.5 . . ?
C21 C22 H22B 109.5 . . ?
H22A C22 H22B 109.5 . . ?
C21 C22 H22C 109.5 . . ?
H22A C22 H22C 109.5 . . ?
H22B C22 H22C 109.5 . . ?
C24 C23 N1 123.0(14) . . ?
C24 C23 H23A 106.6 . . ?
N1 C23 H23A 106.6 . . ?
C24 C23 H23B 106.6 . . ?
N1 C23 H23B 106.6 . . ?
H23A C23 H23B 106.5 . . ?
C23 C24 H24A 109.5 . . ?
C23 C24 H24B 109.5 . . ?
H24A C24 H24B 109.5 . . ?
C23 C24 H24C 109.5 . . ?
H24A C24 H24C 109.5 . . ?
H24B C24 H24C 109.5 . . ?
C26 C25 N1 111(2) . . ?
C26 C25 H25A 109.5 . . ?
N1 C25 H25A 109.5 . . ?
C26 C25 H25B 109.5 . . ?
N1 C25 H25B 109.5 . . ?
H25A C25 H25B 108.1 . . ?
C25 C26 H26A 109.5 . . ?
C25 C26 H26B 109.5 . . ?
H26A C26 H26B 109.5 . . ?
C25 C26 H26C 109.5 . . ?
H26A C26 H26C 109.5 . . ?
H26B C26 H26C 109.5 . . ?
C33 N2 C27 116.2(12) . . ?
C33 N2 C31 117.7(17) . . ?
C27 N2 C31 101.8(14) . . ?
C33 N2 C29 113.5(11) . . ?
C27 N2 C29 102.0(9) . . ?
C31 N2 C29 103.4(18) . . ?
N2 C27 C28 110.8(10) . . ?
N2 C27 H27A 109.5 . . ?
C28 C27 H27A 109.5 . . ?
N2 C27 H27B 109.5 . . ?
C28 C27 H27B 109.5 . . ?
H27A C27 H27B 108.1 . . ?
C27 C28 H28A 109.5 . . ?
C27 C28 H28B 109.5 . . ?
H28A C28 H28B 109.5 . . ?
C27 C28 H28C 109.5 . . ?
H28A C28 H28C 109.5 . . ?
H28B C28 H28C 109.5 . . ?
C30 C29 N2 122.1(11) . . ?
C30 C29 H29A 106.8 . . ?
N2 C29 H29A 106.8 . . ?
C30 C29 H29B 106.8 . . ?
N2 C29 H29B 106.8 . . ?
H29A C29 H29B 106.6 . . ?
C29 C30 H30A 109.5 . . ?
C29 C30 H30B 109.5 . . ?
H30A C30 H30B 109.5 . . ?
C29 C30 H30C 109.5 . . ?
H30A C30 H30C 109.5 . . ?
H30B C30 H30C 109.5 . . ?
C32 C31 N2 118.1(15) . . ?
C32 C31 H31A 107.8 . . ?
N2 C31 H31A 107.8 . . ?
C32 C31 H31B 107.8 . . ?
N2 C31 H31B 107.8 . . ?
H31A C31 H31B 107.1 . . ?
C31 C32 H32A 109.5 . . ?
C31 C32 H32B 109.5 . . ?
H32A C32 H32B 109.5 . . ?
C31 C32 H32C 109.5 . . ?
H32A C32 H32C 109.5 . . ?
H32B C32 H32C 109.5 . . ?
N2 C33 C34 124.0(14) . . ?
N2 C33 H33A 106.3 . . ?
C34 C33 H33A 106.3 . . ?
N2 C33 H33B 106.3 . . ?
C34 C33 H33B 106.3 . . ?
H33A C33 H33B 106.4 . . ?
C33 C34 H34A 109.5 . . ?
C33 C34 H34B 109.5 . . ?
H34A C34 H34B 109.5 . . ?
C33 C34 H34C 109.5 . . ?
H34A C34 H34C 109.5 . . ?
H34B C34 H34C 109.5 . . ?

loop_
_geom_bond_atom_site_label_1
_geom_bond_atom_site_label_2
_geom_bond_distance
_geom_bond_site_symmetry_2
_geom_bond_publ_flag
Zn1 S1 2.3390(12) 7_646 ?
Zn1 S1 2.3390(12) . ?
Zn1 S2 2.3491(10) 7_646 ?
Zn1 S2 2.3491(10) . ?
S1 C1 1.756(5) . ?
S2 C8 1.756(4) . ?
C1 C2 1.389(6) . ?
C1 C6 1.407(6) . ?
C2 C3 1.388(6) . ?
C2 H2 0.9500 . ?
C3 C4 1.386(6) . ?
C3 H3 0.9500 . ?
C4 C5 1.372(9) . ?
C4 C7 1.508(7) . ?
C5 C6 1.365(9) . ?
C5 H5 0.9500 . ?
C6 H6 0.9500 . ?
C7 H7A 0.9800 . ?
C7 H7B 0.9800 . ?
C7 H7C 0.9800 . ?
C8 C9 1.378(6) . ?
C8 C13 1.379(6) . ?
C9 C10 1.376(6) . ?
C9 H9 0.9500 . ?
C10 C11 1.359(8) . ?
C10 H10 0.9500 . ?
C11 C12 1.363(9) . ?
C11 C14 1.524(8) . ?
C12 C13 1.385(7) . ?
C12 H12 0.9500 . ?
C13 H13 0.9500 . ?
C14 H14A 0.9800 . ?
C14 H14B 0.9800 . ?
C14 H14C 0.9800 . ?
N1 C19 1.36(3) . ?
N1 C25 1.51(2) . ?
N1 C23 1.537(19) . ?
N1 C21 1.70(5) . ?
C19 C20 1.44(2) . ?
C19 H19A 0.9900 . ?
C19 H19B 0.9900 . ?
C20 H20A 0.9800 . ?
C20 H20B 0.9800 . ?
C20 H20C 0.9800 . ?
C21 C22 1.475(15) . ?
C21 H21A 0.9900 . ?
C21 H21B 0.9900 . ?
C22 H22A 0.9800 . ?
C22 H22B 0.9800 . ?
C22 H22C 0.9800 . ?
C23 C24 1.50(2) . ?
C23 H23A 0.9900 . ?
C23 H23B 0.9900 . ?
C24 H24A 0.9800 . ?
C24 H24B 0.9800 . ?
C24 H24C 0.9800 . ?
C25 C26 1.442(17) . ?
C25 H25A 0.9900 . ?
C25 H25B 0.9900 . ?
C26 H26A 0.9800 . ?
C26 H26B 0.9800 . ?
C26 H26C 0.9800 . ?
N2 C33 1.41(2) . ?
N2 C27 1.530(17) . ?
N2 C31 1.58(2) . ?
N2 C29 1.591(17) . ?
C27 C28 1.552(19) . ?
C27 H27A 0.9900 . ?
C27 H27B 0.9900 . ?
C28 H28A 0.9800 . ?
C28 H28B 0.9800 . ?
C28 H28C 0.9800 . ?
C29 C30 1.33(2) . ?
C29 H29A 0.9900 . ?
C29 H29B 0.9900 . ?
C30 H30A 0.9800 . ?
C30 H30B 0.9800 . ?
C30 H30C 0.9800 . ?
C31 C32 1.40(4) . ?
C31 H31A 0.9900 . ?
C31 H31B 0.9900 . ?
C32 H32A 0.9800 . ?
C32 H32B 0.9800 . ?
C32 H32C 0.9800 . ?
C33 C34 1.49(2) . ?
C33 H33A 0.9900 . ?
C33 H33B 0.9900 . ?
C34 H34A 0.9800 . ?
C34 H34B 0.9800 . ?
C34 H34C 0.9800 . ?

loop_
_geom_torsion_atom_site_label_1
_geom_torsion_atom_site_label_2
_geom_torsion_atom_site_label_3
_geom_torsion_atom_site_label_4
_geom_torsion
_geom_torsion_site_symmetry_1
_geom_torsion_site_symmetry_2
_geom_torsion_site_symmetry_3
_geom_torsion_site_symmetry_4
_geom_torsion_publ_flag
Zn1 S1 C1 C2 -16.7(5) . . . . ?
Zn1 S1 C1 C6 166.0(4) . . . . ?
C6 C1 C2 C3 0.7(7) . . . . ?
S1 C1 C2 C3 -176.6(4) . . . . ?
C1 C2 C3 C4 -0.2(7) . . . . ?
C2 C3 C4 C5 -0.8(8) . . . . ?
C2 C3 C4 C7 179.5(5) . . . . ?
C3 C4 C5 C6 1.2(10) . . . . ?
C7 C4 C5 C6 -179.1(6) . . . . ?
C4 C5 C6 C1 -0.7(11) . . . . ?
C2 C1 C6 C5 -0.3(9) . . . . ?
S1 C1 C6 C5 177.1(5) . . . . ?
Zn1 S2 C8 C9 4.6(4) . . . . ?
Zn1 S2 C8 C13 -177.0(3) . . . . ?
C13 C8 C9 C10 -0.3(6) . . . . ?
S2 C8 C9 C10 178.2(4) . . . . ?
C8 C9 C10 C11 -0.8(8) . . . . ?
C9 C10 C11 C12 1.7(9) . . . . ?
C9 C10 C11 C14 -177.0(7) . . . . ?
C10 C11 C12 C13 -1.6(11) . . . . ?
C14 C11 C12 C13 177.1(7) . . . . ?
C9 C8 C13 C12 0.4(8) . . . . ?
S2 C8 C13 C12 -178.1(5) . . . . ?
C11 C12 C13 C8 0.6(11) . . . . ?
C25 N1 C19 C20 -172(2) . . . . ?
C23 N1 C19 C20 53(4) . . . . ?
C21 N1 C19 C20 -57.8(17) . . . . ?
C19 N1 C21 C22 -55.6(11) . . . . ?
C25 N1 C21 C22 69.4(16) . . . . ?
C23 N1 C21 C22 -177.3(11) . . . . ?
C19 N1 C23 C24 171(2) . . . . ?
C25 N1 C23 C24 33(4) . . . . ?
C21 N1 C23 C24 -71(2) . . . . ?
C19 N1 C25 C26 -66(3) . . . . ?
C23 N1 C25 C26 71(3) . . . . ?
C21 N1 C25 C26 173.7(12) . . . . ?
C33 N2 C27 C28 43.0(17) . . . . ?
C31 N2 C27 C28 -86(2) . . . . ?
C29 N2 C27 C28 167.0(13) . . . . ?
C33 N2 C29 C30 178.4(16) . . . . ?
C27 N2 C29 C30 52.5(16) . . . . ?
C31 N2 C29 C30 -52.9(18) . . . . ?
C33 N2 C31 C32 56(4) . . . . ?
C27 N2 C31 C32 -176(3) . . . . ?
C29 N2 C31 C32 -70(3) . . . . ?
C27 N2 C33 C34 55.3(19) . . . . ?
C31 N2 C33 C34 176(2) . . . . ?
C29 N2 C33 C34 -63(2) . . . . ?
